data_4316359
loop_
_publ_author_name
'Iurii L. Malaestean'
'Victor Ch. Kravtsov'
'Manfred Speldrich'
'Galina Dulcevscaia'
'Yurii A. Simonov'
'Janusz Lipkowski'
'Arkady Ellern'
'Svetlana G. Baca'
'Paul K\"ogerler'

_publ_section_title
;
 One-Dimensional Coordination Polymers from Hexanuclear Manganese
 Carboxylate Clusters Featuring a {MnII4MnIII2(\m4-O)2} Core and Spacer
 Linkers
;
_journal_name_full 'Inorganic Chemistry'
_journal_page_first 7764
_journal_page_last 7772
_journal_paper_doi 10.1021/ic100541m
_journal_volume 49
_journal_year 2010
_chemical_formula_sum 'C62 H104 Mn6 N2 O27'
_chemical_formula_weight 1639.11
_chemical_name_systematic
; 
 ? 
;
_space_group_IT_number 61
_symmetry_cell_setting orthorhombic
_symmetry_space_group_name_Hall '-P 2ac 2ab'
_symmetry_space_group_name_H-M 'P b c a'
_atom_sites_solution_hydrogens geom
_atom_sites_solution_primary direct
_atom_sites_solution_secondary difmap
_audit_creation_method SHELXL-97
_audit_update_record
;
2010-03-22 # Formatted by publCIF
;
_cell_angle_alpha 90.00
_cell_angle_beta 90.00
_cell_angle_gamma 90.00
_cell_formula_units_Z 8
_cell_length_a 24.548(5)
_cell_length_b 23.536(5)
_cell_length_c 26.769(5)
_cell_measurement_temperature 130(2)
_cell_volume 15466(5)
_computing_structure_refinement 'SHELXL-97 (Sheldrick, 1997)'
_computing_structure_solution 'SHELXS-97 (Sheldrick, 1990)'
_diffrn_ambient_temperature 130(2)
_diffrn_measured_fraction_theta_full 0.999
_diffrn_measured_fraction_theta_max 0.999
_diffrn_radiation_monochromator graphite
_diffrn_radiation_source 'fine-focus sealed tube'
_diffrn_radiation_type MoK\a
_diffrn_radiation_wavelength 0.71073
_diffrn_reflns_av_R_equivalents 0.0979
_diffrn_reflns_av_sigmaI/netI 0.0923
_diffrn_reflns_limit_h_max 28
_diffrn_reflns_limit_h_min -29
_diffrn_reflns_limit_k_max 27
_diffrn_reflns_limit_k_min -22
_diffrn_reflns_limit_l_max 31
_diffrn_reflns_limit_l_min -30
_diffrn_reflns_number 80351
_diffrn_reflns_theta_full 25.00
_diffrn_reflns_theta_max 25.00
_diffrn_reflns_theta_min 2.25
_exptl_absorpt_coefficient_mu 1.025
_exptl_absorpt_correction_T_max 0.8614
_exptl_absorpt_correction_T_min 0.7837
_exptl_absorpt_correction_type multi-scan
_exptl_absorpt_process_details SADABS
_exptl_crystal_density_diffrn 1.408
_exptl_crystal_density_method 'not measured'
_exptl_crystal_F_000 6848
_exptl_crystal_size_max 0.25
_exptl_crystal_size_mid 0.22
_exptl_crystal_size_min 0.15
_refine_diff_density_max 0.567
_refine_diff_density_min -0.465
_refine_diff_density_rms 0.068
_refine_ls_extinction_method none
_refine_ls_goodness_of_fit_ref 1.003
_refine_ls_hydrogen_treatment constr
_refine_ls_matrix_type full
_refine_ls_number_parameters 934
_refine_ls_number_reflns 13606
_refine_ls_number_restraints 42
_refine_ls_restrained_S_all 1.008
_refine_ls_R_factor_all 0.0941
_refine_ls_R_factor_gt 0.0475
_refine_ls_shift/su_max 0.001
_refine_ls_shift/su_mean 0.000
_refine_ls_structure_factor_coef Fsqd
_refine_ls_weighting_details 'calc w=1/[\s^2^(Fo^2^)+(0.0275P)^2^+0.0000P] where P=(Fo^2^+2Fc^2^)/3'
_refine_ls_weighting_scheme calc
_refine_ls_wR_factor_gt 0.0876
_refine_ls_wR_factor_ref 0.0973
_reflns_number_gt 7976
_reflns_number_total 13606
_reflns_threshold_expression >2sigma(I)
_cod_data_source_file ic100541m_si_001_3.cif
_cod_data_source_block a24_v1
_cod_database_code 4316359

loop_
_symmetry_equiv_pos_as_xyz
'x, y, z'
'-x+1/2, -y, z+1/2'
'-x, y+1/2, -z+1/2'
'x+1/2, -y+1/2, -z'
'-x, -y, -z'
'x-1/2, y, -z-1/2'
'x, -y-1/2, z-1/2'
'-x-1/2, y-1/2, z'

loop_
_atom_site_label
_atom_site_type_symbol
_atom_site_fract_x
_atom_site_fract_y
_atom_site_fract_z
_atom_site_U_iso_or_equiv
_atom_site_adp_type
_atom_site_occupancy
_atom_site_symmetry_multiplicity
_atom_site_calc_flag
_atom_site_refinement_flags
_atom_site_disorder_assembly
_atom_site_disorder_group
Mn1 Mn 0.58243(3) 0.17090(2) 0.81914(2) 0.03183(17) Uani 1 1 d . . .
Mn2 Mn 0.39573(3) 0.17185(3) 0.87213(2) 0.03175(17) Uani 1 1 d . . .
Mn3 Mn 0.41643(2) 0.32300(3) 0.91233(2) 0.03051(16) Uani 1 1 d . . .
Mn4 Mn 0.60786(3) 0.28505(3) 0.91340(2) 0.03617(18) Uani 1 1 d . . .
Mn5 Mn 0.49574(2) 0.26847(2) 0.83445(2) 0.02822(16) Uani 1 1 d . . .
Mn6 Mn 0.50535(2) 0.20736(2) 0.92411(2) 0.02901(16) Uani 1 1 d . . .
C1 C 0.53728(18) 0.38325(17) 0.87599(15) 0.0337(11) Uani 1 1 d . . .
C2 C 0.52898(19) 0.44553(18) 0.86474(18) 0.0477(13) Uani 1 1 d . . .
H2 H 0.5654 0.4639 0.8603 0.057 Uiso 1 1 calc R . .
C3 C 0.5000(2) 0.47392(19) 0.9072(2) 0.0721(17) Uani 1 1 d . . .
H3A H 0.4640 0.4566 0.9116 0.108 Uiso 1 1 calc R . .
H3B H 0.4957 0.5145 0.8999 0.108 Uiso 1 1 calc R . .
H3C H 0.5213 0.4693 0.9379 0.108 Uiso 1 1 calc R . .
C4 C 0.4967(2) 0.45305(18) 0.81743(19) 0.0675(16) Uani 1 1 d . . .
H4A H 0.4932 0.4936 0.8099 0.101 Uiso 1 1 calc R . .
H4B H 0.4603 0.4365 0.8218 0.101 Uiso 1 1 calc R . .
H4C H 0.5154 0.4339 0.7898 0.101 Uiso 1 1 calc R . .
C5 C 0.50284(18) 0.31135(17) 0.99333(15) 0.0340(11) Uani 1 1 d . . .
C6 C 0.52431(18) 0.3289(2) 1.04412(16) 0.0475(13) Uani 1 1 d . . .
H6 H 0.4925 0.3340 1.0671 0.057 Uiso 1 1 calc R . .
C7 C 0.56200(19) 0.2840(2) 1.06661(17) 0.0636(15) Uani 1 1 d . . .
H7A H 0.5939 0.2791 1.0450 0.095 Uiso 1 1 calc R . .
H7B H 0.5424 0.2478 1.0693 0.095 Uiso 1 1 calc R . .
H7C H 0.5738 0.2963 1.0999 0.095 Uiso 1 1 calc R . .
C8 C 0.5527(2) 0.3848(2) 1.03931(18) 0.0692(17) Uani 1 1 d . . .
H8A H 0.5282 0.4124 1.0236 0.104 Uiso 1 1 calc R . .
H8B H 0.5854 0.3802 1.0186 0.104 Uiso 1 1 calc R . .
H8C H 0.5632 0.3985 1.0725 0.104 Uiso 1 1 calc R . .
C9 C 0.30743(18) 0.25730(18) 0.89665(17) 0.0387(11) Uani 1 1 d D . .
C10 C 0.24576(17) 0.26714(19) 0.89865(18) 0.0526(14) Uani 1 1 d D . .
H10 H 0.2338 0.2643 0.9343 0.063 Uiso 1 1 calc R . .
C11 C 0.2333(2) 0.3265(2) 0.8802(2) 0.096(2) Uani 1 1 d D . .
H11A H 0.2480 0.3313 0.8464 0.144 Uiso 1 1 calc R . .
H11B H 0.2501 0.3544 0.9026 0.144 Uiso 1 1 calc R . .
H11C H 0.1938 0.3323 0.8796 0.144 Uiso 1 1 calc R . .
C12 C 0.21458(18) 0.2236(2) 0.86863(19) 0.0648(16) Uani 1 1 d D . .
H12A H 0.2256 0.1853 0.8790 0.097 Uiso 1 1 calc R . .
H12B H 0.2225 0.2287 0.8330 0.097 Uiso 1 1 calc R . .
H12C H 0.1754 0.2284 0.8744 0.097 Uiso 1 1 calc R . .
C13 C 0.50414(19) 0.08813(18) 0.87360(15) 0.0361(11) Uani 1 1 d . A .
C14 C 0.4830(2) 0.02838(19) 0.8808(2) 0.0568(15) Uani 1 1 d . . .
H14A H 0.4442 0.0288 0.8693 0.068 Uiso 0.610(4) 1 calc PR A 1
H14B H 0.4521 0.0294 0.9051 0.068 Uiso 0.390(4) 1 calc PR A 2
C15 C 0.4813(3) 0.0188(3) 0.9372(3) 0.069(2) Uani 0.610(4) 1 d PU A 1
H15A H 0.4657 -0.0187 0.9442 0.104 Uiso 0.610(4) 1 calc PR A 1
H15B H 0.4587 0.0482 0.9528 0.104 Uiso 0.610(4) 1 calc PR A 1
H15C H 0.5183 0.0207 0.9507 0.104 Uiso 0.610(4) 1 calc PR A 1
C15' C 0.5244(6) -0.0138(5) 0.8988(6) 0.077(3) Uani 0.390(4) 1 d PU A 2
H15D H 0.5565 -0.0126 0.8770 0.115 Uiso 0.390(4) 1 calc PR A 2
H15E H 0.5086 -0.0520 0.8982 0.115 Uiso 0.390(4) 1 calc PR A 2
H15F H 0.5352 -0.0042 0.9331 0.115 Uiso 0.390(4) 1 calc PR A 2
C16 C 0.5108(4) -0.0149(3) 0.8505(4) 0.079(3) Uani 0.610(4) 1 d PU A 1
H16A H 0.5039 -0.0076 0.8150 0.119 Uiso 0.610(4) 1 calc PR A 1
H16B H 0.4971 -0.0526 0.8594 0.119 Uiso 0.610(4) 1 calc PR A 1
H16C H 0.5501 -0.0132 0.8568 0.119 Uiso 0.610(4) 1 calc PR A 1
C16' C 0.4626(6) 0.0067(5) 0.8328(6) 0.081(3) Uani 0.390(4) 1 d PU A 2
H16D H 0.4928 0.0042 0.8089 0.122 Uiso 0.390(4) 1 calc PR A 2
H16E H 0.4346 0.0325 0.8199 0.122 Uiso 0.390(4) 1 calc PR A 2
H16F H 0.4468 -0.0312 0.8378 0.122 Uiso 0.390(4) 1 calc PR A 2
C17 C 0.69082(18) 0.2187(2) 0.85307(16) 0.0401(12) Uani 1 1 d . A .
C18 C 0.75037(18) 0.2088(2) 0.83966(19) 0.0531(14) Uani 1 1 d . . .
H18 H 0.7682 0.2466 0.8345 0.064 Uiso 1 1 calc R . .
C19 C 0.7563(2) 0.1745(2) 0.7926(2) 0.099(2) Uani 1 1 d . . .
H19A H 0.7369 0.1934 0.7653 0.148 Uiso 1 1 calc R . .
H19B H 0.7409 0.1365 0.7978 0.148 Uiso 1 1 calc R . .
H19C H 0.7950 0.1710 0.7840 0.148 Uiso 1 1 calc R . .
C20 C 0.7782(2) 0.1792(3) 0.8822(2) 0.137(3) Uani 1 1 d . . .
H20A H 0.7645 0.1402 0.8848 0.205 Uiso 1 1 calc R . .
H20B H 0.7707 0.1996 0.9134 0.205 Uiso 1 1 calc R . .
H20C H 0.8176 0.1784 0.8762 0.205 Uiso 1 1 calc R . .
C21 C 0.39567(17) 0.32836(18) 0.80145(17) 0.0368(11) Uani 1 1 d . . .
C22 C 0.3621(2) 0.3437(2) 0.75579(17) 0.0603(15) Uani 1 1 d . . .
H22 H 0.3386 0.3767 0.7652 0.072 Uiso 1 1 calc R . .
C23 C 0.3274(3) 0.2987(3) 0.7431(3) 0.168(4) Uani 1 1 d . . .
H23A H 0.3153 0.2794 0.7736 0.263 Uiso 1 1 calc R . .
H23B H 0.3469 0.2717 0.7217 0.263 Uiso 1 1 calc R . .
H23C H 0.2956 0.3136 0.7251 0.263 Uiso 1 1 calc R . .
C24 C 0.3976(2) 0.3627(3) 0.71264(18) 0.114(3) Uani 1 1 d . . .
H24A H 0.3746 0.3788 0.6863 0.170 Uiso 1 1 calc R . .
H24B H 0.4177 0.3301 0.6994 0.170 Uiso 1 1 calc R . .
H24C H 0.4233 0.3916 0.7243 0.170 Uiso 1 1 calc R . .
C25 C 0.58584(19) 0.28573(19) 0.76301(16) 0.0403(12) Uani 1 1 d . A .
C26 C 0.6101(2) 0.3247(2) 0.7240(2) 0.0695(17) Uani 1 1 d . . .
H26 H 0.6416 0.3043 0.7085 0.083 Uiso 1 1 calc R . .
C27 C 0.5701(3) 0.3365(3) 0.6836(2) 0.122(3) Uani 1 1 d . . .
H27A H 0.5870 0.3609 0.6583 0.183 Uiso 1 1 calc R . .
H27B H 0.5382 0.3556 0.6976 0.183 Uiso 1 1 calc R . .
H27C H 0.5589 0.3006 0.6681 0.183 Uiso 1 1 calc R . .
C28 C 0.6306(3) 0.3768(3) 0.7443(3) 0.172(4) Uani 1 1 d . . .
H28A H 0.6029 0.3941 0.7658 0.258 Uiso 1 1 calc R . .
H28B H 0.6397 0.4029 0.7170 0.258 Uiso 1 1 calc R . .
H28C H 0.6634 0.3690 0.7640 0.258 Uiso 1 1 calc R . .
C29 C 0.4106(2) 0.17640(18) 0.98661(16) 0.0404(12) Uani 0.610(4) 1 d PD A 1
C30 C 0.3885(2) 0.1734(2) 1.03897(17) 0.0694(17) Uani 0.610(4) 1 d PD A 1
H30 H 0.3508 0.1881 1.0332 0.083 Uiso 0.610(4) 1 calc PR A 1
C31 C 0.4091(4) 0.2169(5) 1.0731(4) 0.087(4) Uani 0.610(4) 1 d PD A 1
H31A H 0.4465 0.2075 1.0829 0.130 Uiso 0.610(4) 1 calc PR A 1
H31B H 0.3859 0.2184 1.1029 0.130 Uiso 0.610(4) 1 calc PR A 1
H31C H 0.4086 0.2539 1.0564 0.130 Uiso 0.610(4) 1 calc PR A 1
C32 C 0.3763(6) 0.1175(4) 1.0560(4) 0.137(5) Uani 0.610(4) 1 d PDU A 1
H32A H 0.3490 0.1194 1.0826 0.206 Uiso 0.610(4) 1 calc PR A 1
H32B H 0.4095 0.0996 1.0689 0.206 Uiso 0.610(4) 1 calc PR A 1
H32C H 0.3620 0.0949 1.0282 0.206 Uiso 0.610(4) 1 calc PR A 1
C29' C 0.4106(2) 0.17640(18) 0.98661(16) 0.0404(12) Uani 0.390(4) 1 d PD A 2
C30' C 0.3885(2) 0.1734(2) 1.03897(17) 0.0694(17) Uani 0.390(4) 1 d PD A 2
H30' H 0.3548 0.1496 1.0377 0.083 Uiso 0.390(4) 1 calc PR A 2
C31' C 0.3739(7) 0.2253(7) 1.0610(7) 0.087(4) Uani 0.390(4) 1 d PD A 2
H31D H 0.4049 0.2515 1.0595 0.130 Uiso 0.390(4) 1 calc PR A 2
H31E H 0.3637 0.2190 1.0959 0.130 Uiso 0.390(4) 1 calc PR A 2
H31F H 0.3430 0.2417 1.0429 0.130 Uiso 0.390(4) 1 calc PR A 2
C32' C 0.4323(7) 0.1388(7) 1.0689(5) 0.133(6) Uani 0.390(4) 1 d PDU A 2
H32D H 0.4182 0.1302 1.1024 0.200 Uiso 0.390(4) 1 calc PR A 2
H32E H 0.4657 0.1614 1.0719 0.200 Uiso 0.390(4) 1 calc PR A 2
H32F H 0.4402 0.1033 1.0513 0.200 Uiso 0.390(4) 1 calc PR A 2
C33 C 0.6107(2) 0.1725(2) 0.96802(16) 0.0428(12) Uani 1 1 d . A .
C34 C 0.6409(2) 0.1246(2) 0.9955(2) 0.0618(15) Uani 1 1 d . . .
H34 H 0.6767 0.1408 1.0062 0.074 Uiso 1 1 calc R . .
C35 C 0.6117(3) 0.1097(3) 1.0416(2) 0.114(3) Uani 1 1 d . . .
H35A H 0.6333 0.0822 1.0608 0.170 Uiso 1 1 calc R . .
H35B H 0.5764 0.0930 1.0332 0.170 Uiso 1 1 calc R . .
H35C H 0.6061 0.1441 1.0617 0.170 Uiso 1 1 calc R . .
C36 C 0.6533(3) 0.0789(3) 0.9602(2) 0.138(3) Uani 1 1 d . . .
H36A H 0.6193 0.0608 0.9494 0.207 Uiso 1 1 calc R . .
H36B H 0.6765 0.0506 0.9765 0.207 Uiso 1 1 calc R . .
H36C H 0.6722 0.0946 0.9311 0.207 Uiso 1 1 calc R . .
C37 C 0.45651(19) 0.16178(17) 0.77268(15) 0.0326(11) Uani 1 1 d . A .
C38 C 0.46422(19) 0.1312(2) 0.72366(17) 0.0523(14) Uani 1 1 d . . .
H38 H 0.4986 0.1086 0.7264 0.063 Uiso 1 1 calc R . .
C39 C 0.4725(3) 0.1738(3) 0.68265(19) 0.122(3) Uani 1 1 d . . .
H39A H 0.5040 0.1978 0.6906 0.184 Uiso 1 1 calc R . .
H39B H 0.4399 0.1976 0.6795 0.184 Uiso 1 1 calc R . .
H39C H 0.4791 0.1539 0.6511 0.184 Uiso 1 1 calc R . .
C40 C 0.41889(19) 0.0901(2) 0.71224(19) 0.0799(19) Uani 1 1 d . . .
H40A H 0.3845 0.1109 0.7088 0.120 Uiso 1 1 calc R . .
H40B H 0.4157 0.0625 0.7395 0.120 Uiso 1 1 calc R . .
H40C H 0.4269 0.0701 0.6810 0.120 Uiso 1 1 calc R . .
C41 C 0.3458(2) 0.3994(2) 0.98365(19) 0.0503(13) Uani 1 1 d . . .
C42 C 0.3441(2) 0.4452(2) 1.02289(19) 0.0629(15) Uani 1 1 d . . .
H42 H 0.3063 0.4469 1.0367 0.075 Uiso 1 1 calc R . .
C43 C 0.3576(3) 0.4992(2) 1.0050(2) 0.132(3) Uani 1 1 d . . .
H43A H 0.3315 0.5105 0.9791 0.198 Uiso 1 1 calc R . .
H43B H 0.3944 0.4984 0.9907 0.198 Uiso 1 1 calc R . .
H43C H 0.3565 0.5266 1.0325 0.198 Uiso 1 1 calc R . .
C44 C 0.3827(2) 0.4269(2) 1.0652(2) 0.0833(19) Uani 1 1 d . . .
H44A H 0.3816 0.4551 1.0921 0.125 Uiso 1 1 calc R . .
H44B H 0.4199 0.4239 1.0522 0.125 Uiso 1 1 calc R . .
H44C H 0.3711 0.3899 1.0782 0.125 Uiso 1 1 calc R . .
C45 C 0.7287(3) 0.4115(3) 0.8595(3) 0.107(3) Uani 1 1 d . . .
C46 C 0.7566(5) 0.4567(4) 0.8324(5) 0.175(5) Uani 1 1 d . . .
H46 H 0.7760 0.4425 0.8020 0.210 Uiso 1 1 calc R . .
C47 C 0.7929(5) 0.4870(5) 0.8667(5) 0.289(9) Uani 1 1 d . . .
H47A H 0.7745 0.4924 0.8989 0.434 Uiso 1 1 calc R . .
H47B H 0.8023 0.5241 0.8526 0.434 Uiso 1 1 calc R . .
H47C H 0.8262 0.4647 0.8718 0.434 Uiso 1 1 calc R . .
C48 C 0.7066(5) 0.4956(4) 0.8190(4) 0.288(8) Uani 1 1 d . . .
H48A H 0.7149 0.5176 0.7888 0.432 Uiso 1 1 calc R . .
H48B H 0.6993 0.5216 0.8468 0.432 Uiso 1 1 calc R . .
H48C H 0.6745 0.4718 0.8130 0.432 Uiso 1 1 calc R . .
C49 C 0.7100(2) 0.3200(2) 0.9835(2) 0.0718(17) Uani 1 1 d . A .
H49A H 0.7372 0.3076 0.9585 0.086 Uiso 1 1 calc R . .
H49B H 0.7001 0.2865 1.0040 0.086 Uiso 1 1 calc R . .
C50 C 0.7348(2) 0.3643(2) 1.0163(2) 0.0779(18) Uani 1 1 d . . .
H50A H 0.7078 0.3770 1.0409 0.117 Uiso 1 1 calc R . .
H50B H 0.7463 0.3967 0.9959 0.117 Uiso 1 1 calc R . .
H50C H 0.7664 0.3483 1.0336 0.117 Uiso 1 1 calc R . .
C51 C 0.62247(16) 0.12809(19) 0.71130(16) 0.0390(11) Uani 1 1 d . . .
H51 H 0.6204 0.1676 0.7043 0.047 Uiso 1 1 calc R . .
C52 C 0.63741(16) 0.0923(2) 0.67339(16) 0.0434(12) Uani 1 1 d . . .
H52 H 0.6451 0.1071 0.6411 0.052 Uiso 1 1 calc R . .
C53 C 0.64121(17) 0.0348(2) 0.68218(18) 0.0435(12) Uani 1 1 d . . .
C54 C 0.62967(18) 0.01694(19) 0.72977(18) 0.0486(13) Uani 1 1 d . . .
H54 H 0.6321 -0.0223 0.7379 0.058 Uiso 1 1 calc R . .
C55 C 0.61470(17) 0.05547(18) 0.76562(16) 0.0405(12) Uani 1 1 d . . .
H55 H 0.6068 0.0417 0.7982 0.049 Uiso 1 1 calc R . .
C56 C 0.6578(2) -0.0059(2) 0.64232(19) 0.0661(17) Uani 1 1 d . . .
H56A H 0.6571 0.0140 0.6097 0.079 Uiso 1 1 calc R . .
H56B H 0.6307 -0.0371 0.6408 0.079 Uiso 1 1 calc R . .
C57 C 0.82582(17) 0.06134(17) 0.59813(16) 0.0395(12) Uani 1 1 d . . .
H57 H 0.8439 0.0661 0.5670 0.047 Uiso 1 1 calc R . .
C58 C 0.78722(17) 0.01966(18) 0.60187(18) 0.0457(13) Uani 1 1 d . . .
H58 H 0.7797 -0.0040 0.5740 0.055 Uiso 1 1 calc R . .
C59 C 0.75922(18) 0.01185(18) 0.64579(19) 0.0452(13) Uani 1 1 d . . .
C60 C 0.77293(18) 0.04711(19) 0.68457(18) 0.0505(13) Uani 1 1 d . . .
H60 H 0.7550 0.0434 0.7158 0.061 Uiso 1 1 calc R . .
C61 C 0.81274(18) 0.08796(18) 0.67838(16) 0.0435(12) Uani 1 1 d . . .
H61 H 0.8214 0.1117 0.7059 0.052 Uiso 1 1 calc R . .
C62 C 0.7140(2) -0.03144(18) 0.6501(2) 0.0690(18) Uani 1 1 d . . .
H62A H 0.7155 -0.0492 0.6835 0.083 Uiso 1 1 calc R . .
H62B H 0.7199 -0.0617 0.6249 0.083 Uiso 1 1 calc R . .
N1 N 0.61066(13) 0.11098(14) 0.75736(12) 0.0323(9) Uani 1 1 d . . .
N2 N 0.83949(13) 0.09566(14) 0.63577(13) 0.0338(9) Uani 1 1 d . . .
O24 O 0.55110(10) 0.23289(10) 0.87213(9) 0.0272(7) Uani 1 1 d . . .
O25 O 0.45017(10) 0.24343(10) 0.88655(9) 0.0268(7) Uani 1 1 d . . .
O14 O 0.58421(12) 0.36635(11) 0.88488(11) 0.0412(8) Uani 1 1 d . . .
O13 O 0.49521(11) 0.35153(10) 0.87514(9) 0.0315(7) Uani 1 1 d . . .
O18 O 0.53433(11) 0.28369(11) 0.96471(10) 0.0328(7) Uani 1 1 d . . .
O17 O 0.45536(11) 0.32565(11) 0.98267(10) 0.0376(7) Uani 1 1 d . . .
O10 O 0.33657(11) 0.28439(12) 0.92782(10) 0.0416(8) Uani 1 1 d . . .
O9 O 0.32602(11) 0.22449(12) 0.86470(11) 0.0406(8) Uani 1 1 d . . .
O8 O 0.47451(11) 0.12807(11) 0.88955(9) 0.0312(7) Uani 1 1 d . . .
O7 O 0.54972(12) 0.09553(11) 0.85284(10) 0.0394(8) Uani 1 1 d . . .
O1 O 0.66017(11) 0.17639(12) 0.85189(11) 0.0420(8) Uani 1 1 d . . .
O2 O 0.67645(11) 0.26880(12) 0.86543(11) 0.0423(8) Uani 1 1 d . . .
O15 O 0.38251(11) 0.34778(11) 0.84249(10) 0.0379(8) Uani 1 1 d . . .
O16 O 0.43620(11) 0.29566(11) 0.79255(9) 0.0342(7) Uani 1 1 d . . .
O4 O 0.54483(11) 0.30515(10) 0.78669(10) 0.0341(7) Uani 1 1 d . . .
O3 O 0.60593(11) 0.23769(11) 0.76816(10) 0.0398(8) Uani 1 1 d . . .
O11 O 0.38070(11) 0.16308(12) 0.95113(10) 0.0401(8) Uani 1 1 d . . .
O12 O 0.45993(12) 0.19343(11) 0.98275(9) 0.0358(7) Uani 1 1 d . . .
O20 O 0.56144(12) 0.16100(11) 0.95583(10) 0.0384(8) Uani 1 1 d . . .
O19 O 0.63499(12) 0.21772(12) 0.96007(10) 0.0419(8) Uani 1 1 d . . .
O6 O 0.41194(11) 0.15963(11) 0.79436(10) 0.0363(7) Uani 1 1 d . . .
O5 O 0.49787(11) 0.18967(10) 0.78849(9) 0.0309(7) Uani 1 1 d . . .
O21 O 0.37591(12) 0.40011(12) 0.94722(11) 0.0417(8) Uani 1 1 d . . .
O22 O 0.31207(15) 0.35762(15) 0.99361(13) 0.0696(11) Uani 1 1 d . . .
H22A H 0.3167 0.3312 0.9729 0.104 Uiso 1 1 calc R . .
O26 O 0.7304(3) 0.3603(2) 0.8374(3) 0.167(2) Uani 1 1 d . . .
H26A H 0.7138 0.3365 0.8551 0.250 Uiso 1 1 calc R . .
O27 O 0.7041(2) 0.4186(2) 0.89813(18) 0.141(2) Uani 1 1 d . . .
O23 O 0.66243(11) 0.34046(12) 0.95828(11) 0.0489(8) Uani 1 1 d . . .
H23 H 0.6715 0.3638 0.9360 0.073 Uiso 1 1 d R A .

loop_
_atom_site_aniso_label
_atom_site_aniso_U_11
_atom_site_aniso_U_22
_atom_site_aniso_U_33
_atom_site_aniso_U_23
_atom_site_aniso_U_13
_atom_site_aniso_U_12
Mn1 0.0366(4) 0.0252(4) 0.0337(4) -0.0023(3) 0.0017(3) 0.0028(3)
Mn2 0.0343(4) 0.0317(4) 0.0292(4) -0.0044(3) 0.0004(3) -0.0035(3)
Mn3 0.0331(4) 0.0282(4) 0.0302(4) -0.0037(3) -0.0025(3) 0.0033(3)
Mn4 0.0337(4) 0.0305(4) 0.0443(4) -0.0061(3) -0.0083(3) 0.0026(3)
Mn5 0.0323(4) 0.0254(4) 0.0270(3) 0.0006(3) -0.0013(3) 0.0017(3)
Mn6 0.0351(4) 0.0265(4) 0.0254(4) -0.0013(3) -0.0035(3) 0.0028(3)
C1 0.039(3) 0.028(3) 0.035(3) -0.005(2) 0.001(2) 0.001(2)
C2 0.043(3) 0.026(3) 0.075(4) 0.004(3) -0.001(3) -0.002(2)
C3 0.072(4) 0.040(3) 0.104(5) -0.022(3) 0.004(4) 0.005(3)
C4 0.066(4) 0.035(3) 0.102(5) 0.025(3) 0.005(4) 0.005(3)
C5 0.042(3) 0.030(3) 0.030(3) -0.006(2) -0.006(2) -0.002(2)
C6 0.046(3) 0.063(3) 0.034(3) -0.018(3) -0.010(2) 0.011(3)
C7 0.061(4) 0.088(4) 0.042(3) -0.009(3) -0.022(3) 0.022(3)
C8 0.066(4) 0.068(4) 0.073(4) -0.039(3) -0.022(3) 0.005(3)
C9 0.041(3) 0.029(3) 0.047(3) 0.002(2) -0.002(2) -0.001(2)
C10 0.037(3) 0.048(3) 0.072(4) -0.011(3) 0.003(3) -0.006(3)
C11 0.063(4) 0.063(4) 0.161(7) -0.004(4) -0.030(4) 0.012(3)
C12 0.039(3) 0.065(4) 0.090(4) -0.004(3) 0.001(3) -0.009(3)
C13 0.050(3) 0.030(3) 0.028(3) -0.001(2) 0.000(2) -0.002(2)
C14 0.067(4) 0.029(3) 0.075(4) 0.002(3) 0.024(3) 0.001(3)
C15 0.085(6) 0.035(4) 0.087(6) 0.028(4) 0.016(5) -0.006(4)
C15' 0.087(6) 0.043(5) 0.100(6) 0.015(5) 0.013(6) -0.008(5)
C16 0.093(6) 0.036(4) 0.109(6) -0.001(5) 0.015(6) -0.004(4)
C16' 0.093(8) 0.034(6) 0.117(8) -0.013(6) 0.012(7) -0.006(6)
C17 0.033(3) 0.048(3) 0.039(3) 0.000(3) -0.002(2) 0.006(3)
C18 0.037(3) 0.051(3) 0.071(4) -0.003(3) 0.007(3) 0.004(2)
C19 0.068(4) 0.118(5) 0.111(5) -0.052(5) 0.025(4) 0.003(4)
C20 0.046(4) 0.240(9) 0.124(6) 0.030(6) -0.032(4) 0.044(5)
C21 0.036(3) 0.036(3) 0.038(3) 0.009(2) -0.004(2) 0.001(2)
C22 0.066(4) 0.079(4) 0.036(3) 0.005(3) -0.014(3) 0.024(3)
C23 0.233(9) 0.110(6) 0.162(7) 0.029(5) -0.173(7) -0.057(6)
C24 0.142(6) 0.166(7) 0.033(3) 0.027(4) 0.018(4) 0.098(5)
C25 0.046(3) 0.029(3) 0.045(3) 0.005(2) 0.003(2) -0.001(2)
C26 0.076(4) 0.045(4) 0.088(5) 0.026(3) 0.042(4) 0.013(3)
C27 0.204(9) 0.106(6) 0.056(4) 0.032(4) 0.021(5) -0.004(6)
C28 0.235(10) 0.141(7) 0.140(8) 0.046(6) 0.006(7) -0.130(7)
C29 0.056(3) 0.032(3) 0.033(3) -0.001(2) 0.003(3) -0.002(3)
C30 0.092(4) 0.093(5) 0.023(3) 0.001(3) 0.007(3) -0.032(4)
C31 0.101(11) 0.098(7) 0.061(7) -0.022(6) 0.051(9) -0.020(8)
C32 0.264(17) 0.097(8) 0.051(6) 0.017(6) 0.051(9) -0.054(9)
C29' 0.056(3) 0.032(3) 0.033(3) -0.001(2) 0.003(3) -0.002(3)
C30' 0.092(4) 0.093(5) 0.023(3) 0.001(3) 0.007(3) -0.032(4)
C31' 0.101(11) 0.098(7) 0.061(7) -0.022(6) 0.051(9) -0.020(8)
C32' 0.251(18) 0.104(9) 0.044(7) 0.023(7) 0.057(10) -0.045(10)
C33 0.053(3) 0.042(3) 0.033(3) -0.008(2) -0.006(2) 0.019(3)
C34 0.075(4) 0.041(3) 0.069(4) 0.005(3) -0.022(3) 0.018(3)
C35 0.127(6) 0.116(6) 0.098(5) 0.068(5) -0.001(5) 0.043(5)
C36 0.190(8) 0.090(5) 0.134(7) 0.005(5) -0.011(6) 0.098(5)
C37 0.042(3) 0.030(3) 0.026(3) 0.002(2) -0.008(2) 0.004(2)
C38 0.041(3) 0.069(4) 0.047(3) -0.029(3) -0.004(3) 0.006(3)
C39 0.173(7) 0.166(7) 0.028(3) -0.004(4) 0.016(4) -0.034(6)
C40 0.050(3) 0.109(5) 0.080(4) -0.067(4) -0.009(3) 0.004(3)
C41 0.053(4) 0.051(4) 0.047(3) -0.008(3) -0.010(3) 0.011(3)
C42 0.076(4) 0.053(4) 0.060(4) -0.025(3) 0.002(3) 0.005(3)
C43 0.261(10) 0.059(5) 0.076(5) -0.020(4) -0.006(6) 0.040(5)
C44 0.109(5) 0.082(4) 0.059(4) -0.011(3) -0.010(4) -0.020(4)
C45 0.071(5) 0.101(6) 0.149(8) -0.078(6) 0.033(5) -0.007(4)
C46 0.177(10) 0.083(7) 0.266(14) 0.038(8) 0.127(10) -0.016(6)
C47 0.284(18) 0.251(15) 0.332(18) -0.023(13) 0.005(13) -0.174(14)
C48 0.45(2) 0.163(11) 0.251(15) 0.027(10) 0.030(15) 0.031(14)
C49 0.066(4) 0.058(4) 0.091(4) -0.010(3) -0.043(3) -0.001(3)
C50 0.066(4) 0.070(4) 0.097(5) -0.015(4) -0.035(3) -0.008(3)
C51 0.041(3) 0.039(3) 0.037(3) -0.001(2) -0.002(2) 0.001(2)
C52 0.035(3) 0.064(4) 0.031(3) -0.009(3) 0.005(2) -0.010(2)
C53 0.036(3) 0.042(3) 0.052(3) -0.022(3) 0.010(2) -0.016(2)
C54 0.056(3) 0.029(3) 0.061(4) -0.010(3) 0.022(3) -0.004(2)
C55 0.049(3) 0.033(3) 0.039(3) 0.002(2) 0.010(2) -0.002(2)
C56 0.059(4) 0.067(4) 0.072(4) -0.042(3) 0.031(3) -0.032(3)
C57 0.042(3) 0.037(3) 0.039(3) -0.003(2) 0.011(2) 0.003(2)
C58 0.040(3) 0.034(3) 0.063(4) -0.015(2) 0.017(3) -0.006(2)
C59 0.043(3) 0.023(3) 0.069(4) -0.011(3) 0.024(3) -0.001(2)
C60 0.052(3) 0.048(3) 0.051(3) -0.002(3) 0.025(3) -0.013(3)
C61 0.049(3) 0.044(3) 0.038(3) -0.004(2) 0.005(2) -0.005(2)
C62 0.074(4) 0.032(3) 0.101(5) -0.031(3) 0.048(4) -0.020(3)
N1 0.034(2) 0.028(2) 0.035(2) 0.0003(17) 0.0028(18) 0.0018(17)
N2 0.035(2) 0.035(2) 0.032(2) 0.0008(18) 0.0044(18) 0.0002(17)
O24 0.0322(17) 0.0218(15) 0.0277(16) -0.0001(12) -0.0021(13) 0.0046(13)
O25 0.0327(17) 0.0240(15) 0.0238(16) -0.0008(12) -0.0016(13) 0.0018(13)
O14 0.0332(18) 0.0304(18) 0.060(2) -0.0029(15) -0.0075(16) 0.0023(15)
O13 0.0358(18) 0.0213(16) 0.0374(17) -0.0030(13) -0.0016(15) -0.0009(14)
O18 0.0358(17) 0.0316(17) 0.0310(17) -0.0086(14) -0.0021(14) 0.0046(14)
O17 0.0360(19) 0.0428(19) 0.0339(17) -0.0084(15) -0.0088(14) 0.0096(15)
O10 0.0390(19) 0.0401(19) 0.046(2) -0.0089(16) 0.0015(15) -0.0032(15)
O9 0.0369(19) 0.040(2) 0.045(2) -0.0055(16) -0.0044(15) 0.0024(15)
O8 0.0402(18) 0.0247(17) 0.0286(16) -0.0040(13) 0.0011(14) 0.0027(14)
O7 0.049(2) 0.0297(18) 0.0394(19) -0.0040(14) 0.0102(16) 0.0038(15)
O1 0.0376(19) 0.0344(19) 0.054(2) 0.0000(16) -0.0033(15) 0.0047(16)
O2 0.0388(19) 0.0324(19) 0.056(2) -0.0079(16) 0.0040(16) 0.0042(15)
O15 0.0393(19) 0.0444(19) 0.0299(18) -0.0007(15) -0.0024(15) 0.0077(14)
O16 0.0387(18) 0.0351(18) 0.0289(17) 0.0033(14) -0.0021(14) 0.0058(15)
O4 0.0373(18) 0.0269(17) 0.0380(18) 0.0053(13) 0.0054(15) 0.0035(14)
O3 0.0384(18) 0.0286(18) 0.052(2) 0.0048(15) 0.0100(15) 0.0038(15)
O11 0.044(2) 0.047(2) 0.0289(18) -0.0033(15) 0.0030(15) -0.0105(15)
O12 0.045(2) 0.0392(19) 0.0233(17) -0.0011(13) -0.0024(15) 0.0009(15)
O20 0.046(2) 0.0318(18) 0.0375(18) -0.0009(14) -0.0115(16) 0.0073(15)
O19 0.0411(19) 0.036(2) 0.048(2) -0.0018(16) -0.0089(15) 0.0067(16)
O6 0.0335(18) 0.0426(19) 0.0329(18) -0.0072(14) 0.0032(15) -0.0065(15)
O5 0.0364(18) 0.0283(17) 0.0281(16) -0.0019(12) -0.0003(14) 0.0017(14)
O21 0.049(2) 0.0378(19) 0.038(2) -0.0050(15) 0.0011(16) 0.0113(15)
O22 0.079(3) 0.072(3) 0.058(3) -0.024(2) 0.021(2) -0.011(2)
O26 0.160(6) 0.112(4) 0.228(7) -0.011(5) 0.105(5) -0.015(4)
O27 0.190(6) 0.126(4) 0.107(4) -0.043(3) 0.078(4) -0.077(4)
O23 0.045(2) 0.045(2) 0.057(2) -0.0048(16) -0.0186(17) 0.0032(16)

loop_
_atom_type_symbol
_atom_type_description
_atom_type_scat_dispersion_real
_atom_type_scat_dispersion_imag
_atom_type_scat_source
C C 0.0033 0.0016 'International Tables Vol C Tables 4.2.6.8 and 6.1.1.4'
H H 0.0000 0.0000 'International Tables Vol C Tables 4.2.6.8 and 6.1.1.4'
N N 0.0061 0.0033 'International Tables Vol C Tables 4.2.6.8 and 6.1.1.4'
O O 0.0106 0.0060 'International Tables Vol C Tables 4.2.6.8 and 6.1.1.4'
Mn Mn 0.3368 0.7283 'International Tables Vol C Tables 4.2.6.8 and 6.1.1.4'

loop_
_geom_angle_atom_site_label_1
_geom_angle_atom_site_label_2
_geom_angle_atom_site_label_3
_geom_angle
_geom_angle_site_symmetry_1
_geom_angle_site_symmetry_3
_geom_angle_publ_flag
O1 Mn1 O7 102.42(11) . . ?
O1 Mn1 O3 88.64(11) . . ?
O7 Mn1 O3 165.25(11) . . ?
O1 Mn1 O24 90.44(10) . . ?
O7 Mn1 O24 98.51(10) . . ?
O3 Mn1 O24 91.05(10) . . ?
O1 Mn1 O5 164.95(10) . . ?
O7 Mn1 O5 88.32(10) . . ?
O3 Mn1 O5 82.80(10) . . ?
O24 Mn1 O5 77.42(9) . . ?
O1 Mn1 N1 93.70(11) . . ?
O7 Mn1 N1 84.69(11) . . ?
O3 Mn1 N1 84.88(11) . . ?
O24 Mn1 N1 174.11(11) . . ?
O5 Mn1 N1 97.81(11) . . ?
O1 Mn1 Mn5 120.83(8) . . ?
O7 Mn1 Mn5 107.12(8) . . ?
O3 Mn1 Mn5 74.50(7) . . ?
O24 Mn1 Mn5 35.83(6) . . ?
O5 Mn1 Mn5 44.82(6) . . ?
N1 Mn1 Mn5 138.46(9) . . ?
O9 Mn2 O6 97.89(11) . . ?
O9 Mn2 O11 90.56(11) . . ?
O6 Mn2 O11 166.75(11) . . ?
O9 Mn2 O25 93.42(10) . . ?
O6 Mn2 O25 99.31(10) . . ?
O11 Mn2 O25 90.30(10) . . ?
O9 Mn2 O8 169.79(10) . . ?
O6 Mn2 O8 88.86(10) . . ?
O11 Mn2 O8 84.24(10) . . ?
O25 Mn2 O8 77.87(9) . . ?
O9 Mn2 N2 87.83(11) . 6_557 ?
O6 Mn2 N2 85.20(11) . 6_557 ?
O11 Mn2 N2 84.95(11) . 6_557 ?
O25 Mn2 N2 175.10(11) . 6_557 ?
O8 Mn2 N2 100.42(11) . 6_557 ?
O9 Mn2 Mn6 125.22(8) . . ?
O6 Mn2 Mn6 107.90(8) . . ?
O11 Mn2 Mn6 74.80(8) . . ?
O25 Mn2 Mn6 36.19(6) . . ?
O8 Mn2 Mn6 44.85(7) . . ?
N2 Mn2 Mn6 140.46(9) 6_557 . ?
O17 Mn3 O15 162.17(11) . . ?
O17 Mn3 O25 97.86(10) . . ?
O15 Mn3 O25 96.14(10) . . ?
O17 Mn3 O10 104.31(11) . . ?
O15 Mn3 O10 85.99(11) . . ?
O25 Mn3 O10 92.51(10) . . ?
O17 Mn3 O21 78.93(10) . . ?
O15 Mn3 O21 88.33(11) . . ?
O25 Mn3 O21 172.74(10) . . ?
O10 Mn3 O21 82.08(11) . . ?
O17 Mn3 O13 89.81(10) . . ?
O15 Mn3 O13 82.38(10) . . ?
O25 Mn3 O13 77.90(9) . . ?
O10 Mn3 O13 163.99(10) . . ?
O21 Mn3 O13 108.44(10) . . ?
O17 Mn3 Mn5 108.94(8) . . ?
O15 Mn3 Mn5 76.73(8) . . ?
O25 Mn3 Mn5 36.19(6) . . ?
O10 Mn3 Mn5 120.71(8) . . ?
O21 Mn3 Mn5 151.03(8) . . ?
O13 Mn3 Mn5 45.64(6) . . ?
O19 Mn4 O14 164.02(11) . . ?
O19 Mn4 O2 88.45(11) . . ?
O14 Mn4 O2 99.11(11) . . ?
O19 Mn4 O24 94.54(10) . . ?
O14 Mn4 O24 98.66(10) . . ?
O2 Mn4 O24 95.65(10) . . ?
O19 Mn4 O23 86.03(11) . . ?
O14 Mn4 O23 80.31(11) . . ?
O2 Mn4 O23 87.43(11) . . ?
O24 Mn4 O23 176.88(11) . . ?
O19 Mn4 O18 83.28(10) . . ?
O14 Mn4 O18 90.73(10) . . ?
O2 Mn4 O18 168.95(10) . . ?
O24 Mn4 O18 77.79(9) . . ?
O23 Mn4 O18 99.24(10) . . ?
O19 Mn4 Mn6 76.24(8) . . ?
O14 Mn4 Mn6 109.73(8) . . ?
O2 Mn4 Mn6 125.53(8) . . ?
O24 Mn4 Mn6 36.38(7) . . ?
O23 Mn4 Mn6 141.21(9) . . ?
O18 Mn4 Mn6 45.18(7) . . ?
O25 Mn5 O24 83.87(11) . . ?
O25 Mn5 O16 94.78(11) . . ?
O24 Mn5 O16 172.78(11) . . ?
O25 Mn5 O4 171.01(11) . . ?
O24 Mn5 O4 95.83(11) . . ?
O16 Mn5 O4 86.62(11) . . ?
O25 Mn5 O5 99.36(10) . . ?
O24 Mn5 O5 84.77(10) . . ?
O16 Mn5 O5 88.46(10) . . ?
O4 Mn5 O5 89.54(10) . . ?
O25 Mn5 O13 84.80(10) . . ?
O24 Mn5 O13 97.56(10) . . ?
O16 Mn5 O13 89.36(10) . . ?
O4 Mn5 O13 86.34(10) . . ?
O5 Mn5 O13 175.45(10) . . ?
O25 Mn5 Mn6 41.96(7) . . ?
O24 Mn5 Mn6 41.91(8) . . ?
O16 Mn5 Mn6 136.27(8) . . ?
O4 Mn5 Mn6 137.09(8) . . ?
O5 Mn5 Mn6 92.51(7) . . ?
O13 Mn5 Mn6 91.83(7) . . ?
O25 Mn5 Mn3 42.67(7) . . ?
O24 Mn5 Mn3 105.90(8) . . ?
O16 Mn5 Mn3 77.42(8) . . ?
O4 Mn5 Mn3 129.60(8) . . ?
O5 Mn5 Mn3 136.45(7) . . ?
O13 Mn5 Mn3 46.65(7) . . ?
Mn6 Mn5 Mn3 72.11(2) . . ?
O25 Mn5 Mn1 105.61(8) . . ?
O24 Mn5 Mn1 42.42(7) . . ?
O16 Mn5 Mn1 131.99(8) . . ?
O4 Mn5 Mn1 79.70(8) . . ?
O5 Mn5 Mn1 46.09(7) . . ?
O13 Mn5 Mn1 134.63(7) . . ?
Mn6 Mn5 Mn1 71.45(2) . . ?
Mn3 Mn5 Mn1 143.56(3) . . ?
O24 Mn6 O25 83.75(10) . . ?
O24 Mn6 O20 94.53(11) . . ?
O25 Mn6 O20 171.57(11) . . ?
O24 Mn6 O12 170.46(11) . . ?
O25 Mn6 O12 95.38(11) . . ?
O20 Mn6 O12 87.67(12) . . ?
O24 Mn6 O8 99.42(10) . . ?
O25 Mn6 O8 84.91(10) . . ?
O20 Mn6 O8 87.23(11) . . ?
O12 Mn6 O8 89.95(11) . . ?
O24 Mn6 O18 84.98(10) . . ?
O25 Mn6 O18 97.29(10) . . ?
O20 Mn6 O18 90.77(11) . . ?
O12 Mn6 O18 85.71(11) . . ?
O8 Mn6 O18 175.29(10) . . ?
O24 Mn6 Mn5 41.96(7) . . ?
O25 Mn6 Mn5 41.79(8) . . ?
O20 Mn6 Mn5 135.86(9) . . ?
O12 Mn6 Mn5 136.47(8) . . ?
O8 Mn6 Mn5 92.63(7) . . ?
O18 Mn6 Mn5 91.77(7) . . ?
O24 Mn6 Mn4 42.80(8) . . ?
O25 Mn6 Mn4 105.42(8) . . ?
O20 Mn6 Mn4 78.39(9) . . ?
O12 Mn6 Mn4 129.19(8) . . ?
O8 Mn6 Mn4 136.87(7) . . ?
O18 Mn6 Mn4 46.54(7) . . ?
Mn5 Mn6 Mn4 71.91(2) . . ?
O24 Mn6 Mn2 105.54(8) . . ?
O25 Mn6 Mn2 43.09(7) . . ?
O20 Mn6 Mn2 130.40(9) . . ?
O12 Mn6 Mn2 79.77(9) . . ?
O8 Mn6 Mn2 45.47(7) . . ?
O18 Mn6 Mn2 135.02(7) . . ?
Mn5 Mn6 Mn2 71.69(2) . . ?
Mn4 Mn6 Mn2 143.60(3) . . ?
O14 C1 O13 124.6(4) . . ?
O14 C1 C2 118.3(4) . . ?
O13 C1 C2 117.1(4) . . ?
C3 C2 C4 109.6(4) . . ?
C3 C2 C1 110.2(4) . . ?
C4 C2 C1 110.7(4) . . ?
O17 C5 O18 124.8(4) . . ?
O17 C5 C6 117.2(4) . . ?
O18 C5 C6 118.0(4) . . ?
C8 C6 C5 109.0(4) . . ?
C8 C6 C7 111.1(4) . . ?
C5 C6 C7 112.0(4) . . ?
O9 C9 O10 124.0(4) . . ?
O9 C9 C10 118.8(4) . . ?
O10 C9 C10 117.2(4) . . ?
C12 C10 C11 110.5(4) . . ?
C12 C10 C9 112.3(4) . . ?
C11 C10 C9 109.1(4) . . ?
O7 C13 O8 123.9(4) . . ?
O7 C13 C14 119.3(4) . . ?
O8 C13 C14 116.9(4) . . ?
C16' C14 C16 55.6(6) . . ?
C16' C14 C15' 106.4(8) . . ?
C16 C14 C15' 53.5(6) . . ?
C16' C14 C13 109.2(7) . . ?
C16 C14 C13 114.5(5) . . ?
C15' C14 C13 115.0(7) . . ?
C16' C14 C15 143.4(7) . . ?
C16 C14 C15 117.1(6) . . ?
C15' C14 C15 66.6(7) . . ?
C13 C14 C15 105.8(5) . . ?
O1 C17 O2 125.3(4) . . ?
O1 C17 C18 116.8(4) . . ?
O2 C17 C18 117.9(4) . . ?
C20 C18 C19 110.0(5) . . ?
C20 C18 C17 109.2(4) . . ?
C19 C18 C17 111.8(4) . . ?
O15 C21 O16 126.3(4) . . ?
O15 C21 C22 119.2(4) . . ?
O16 C21 C22 114.5(4) . . ?
C23 C22 C24 112.8(5) . . ?
C23 C22 C21 110.2(4) . . ?
C24 C22 C21 111.9(4) . . ?
O3 C25 O4 125.8(4) . . ?
O3 C25 C26 118.2(4) . . ?
O4 C25 C26 115.9(4) . . ?
C28 C26 C27 110.5(5) . . ?
C28 C26 C25 113.3(5) . . ?
C27 C26 C25 110.8(5) . . ?
O11 C29 O12 125.2(4) . . ?
O11 C29 C30 119.2(4) . . ?
O12 C29 C30 115.5(4) . . ?
C32 C30 C31 121.3(7) . . ?
C32 C30 C29 114.6(6) . . ?
C31 C30 C29 115.1(6) . . ?
O19 C33 O20 126.3(4) . . ?
O19 C33 C34 118.8(5) . . ?
O20 C33 C34 115.0(4) . . ?
C36 C34 C35 117.9(5) . . ?
C36 C34 C33 109.2(4) . . ?
C35 C34 C33 110.1(4) . . ?
O6 C37 O5 124.5(4) . . ?
O6 C37 C38 119.9(4) . . ?
O5 C37 C38 115.6(4) . . ?
C39 C38 C40 112.4(4) . . ?
C39 C38 C37 109.6(4) . . ?
C40 C38 C37 113.0(4) . . ?
O21 C41 O22 123.6(5) . . ?
O21 C41 C42 124.2(5) . . ?
O22 C41 C42 112.2(5) . . ?
C43 C42 C41 113.9(5) . . ?
C43 C42 C44 111.2(5) . . ?
C41 C42 C44 107.2(4) . . ?
O27 C45 O26 121.1(8) . . ?
O27 C45 C46 124.1(7) . . ?
O26 C45 C46 114.8(7) . . ?
C45 C46 C47 109.1(11) . . ?
C45 C46 C48 99.9(8) . . ?
C47 C46 C48 109.6(9) . . ?
O23 C49 C50 111.9(4) . . ?
N1 C51 C52 124.1(4) . . ?
C51 C52 C53 119.7(4) . . ?
C54 C53 C52 116.5(4) . . ?
C54 C53 C56 121.6(5) . . ?
C52 C53 C56 121.9(5) . . ?
C55 C54 C53 120.2(4) . . ?
N1 C55 C54 123.6(4) . . ?
C53 C56 C62 113.9(4) . . ?
N2 C57 C58 123.6(4) . . ?
C57 C58 C59 120.3(4) . . ?
C60 C59 C58 116.4(4) . . ?
C60 C59 C62 122.1(4) . . ?
C58 C59 C62 121.5(4) . . ?
C59 C60 C61 120.3(4) . . ?
N2 C61 C60 123.2(4) . . ?
C59 C62 C56 113.0(4) . . ?
C55 N1 C51 115.9(4) . . ?
C55 N1 Mn1 120.6(3) . . ?
C51 N1 Mn1 123.5(3) . . ?
C61 N2 C57 116.2(4) . . ?
C61 N2 Mn2 119.2(3) . 6_657 ?
C57 N2 Mn2 124.1(3) . 6_657 ?
Mn6 O24 Mn5 96.13(11) . . ?
Mn6 O24 Mn4 100.82(11) . . ?
Mn5 O24 Mn4 119.03(11) . . ?
Mn6 O24 Mn1 118.54(12) . . ?
Mn5 O24 Mn1 101.74(11) . . ?
Mn4 O24 Mn1 119.11(11) . . ?
Mn5 O25 Mn6 96.25(11) . . ?
Mn5 O25 Mn3 101.14(11) . . ?
Mn6 O25 Mn3 119.64(12) . . ?
Mn5 O25 Mn2 118.29(12) . . ?
Mn6 O25 Mn2 100.73(10) . . ?
Mn3 O25 Mn2 119.36(11) . . ?
C1 O14 Mn4 127.3(3) . . ?
C1 O13 Mn5 121.0(3) . . ?
C1 O13 Mn3 148.6(3) . . ?
Mn5 O13 Mn3 87.72(9) . . ?
C5 O18 Mn6 121.1(3) . . ?
C5 O18 Mn4 147.5(3) . . ?
Mn6 O18 Mn4 88.28(10) . . ?
C5 O17 Mn3 128.3(3) . . ?
C9 O10 Mn3 125.8(3) . . ?
C9 O9 Mn2 126.6(3) . . ?
C13 O8 Mn6 124.8(3) . . ?
C13 O8 Mn2 140.3(3) . . ?
Mn6 O8 Mn2 89.68(10) . . ?
C13 O7 Mn1 129.1(3) . . ?
C17 O1 Mn1 127.3(3) . . ?
C17 O2 Mn4 122.4(3) . . ?
C21 O15 Mn3 125.4(3) . . ?
C21 O16 Mn5 132.3(3) . . ?
C25 O4 Mn5 130.8(3) . . ?
C25 O3 Mn1 128.8(3) . . ?
C29 O11 Mn2 128.7(3) . . ?
C29 O12 Mn6 131.1(3) . . ?
C33 O20 Mn6 131.2(3) . . ?
C33 O19 Mn4 126.3(3) . . ?
C37 O6 Mn2 127.9(3) . . ?
C37 O5 Mn5 126.2(3) . . ?
C37 O5 Mn1 138.0(2) . . ?
Mn5 O5 Mn1 89.08(10) . . ?
C41 O21 Mn3 125.5(3) . . ?
C49 O23 Mn4 123.3(3) . . ?

loop_
_geom_bond_atom_site_label_1
_geom_bond_atom_site_label_2
_geom_bond_distance
_geom_bond_site_symmetry_2
_geom_bond_publ_flag
Mn1 O1 2.104(3) . ?
Mn1 O7 2.146(3) . ?
Mn1 O3 2.160(3) . ?
Mn1 O24 2.176(2) . ?
Mn1 O5 2.275(3) . ?
Mn1 N1 2.281(3) . ?
Mn1 Mn5 3.1575(9) . ?
Mn2 O9 2.122(3) . ?
Mn2 O6 2.139(3) . ?
Mn2 O11 2.156(3) . ?
Mn2 O25 2.185(2) . ?
Mn2 O8 2.240(3) . ?
Mn2 N2 2.273(3) 6_557 ?
Mn2 Mn6 3.1427(10) . ?
Mn3 O17 2.112(3) . ?
Mn3 O15 2.128(3) . ?
Mn3 O25 2.161(2) . ?
Mn3 O10 2.200(3) . ?
Mn3 O21 2.271(3) . ?
Mn3 O13 2.276(3) . ?
Mn3 Mn5 3.1279(9) . ?
Mn4 O19 2.125(3) . ?
Mn4 O14 2.140(3) . ?
Mn4 O2 2.152(3) . ?
Mn4 O24 2.161(2) . ?
Mn4 O23 2.222(3) . ?
Mn4 O18 2.268(3) . ?
Mn4 Mn6 3.1236(10) . ?
Mn5 O25 1.882(2) . ?
Mn5 O24 1.888(2) . ?
Mn5 O16 1.951(3) . ?
Mn5 O4 1.958(3) . ?
Mn5 O5 2.226(3) . ?
Mn5 O13 2.238(3) . ?
Mn5 Mn6 2.8078(9) . ?
Mn6 O24 1.886(3) . ?
Mn6 O25 1.888(2) . ?
Mn6 O20 1.951(3) . ?
Mn6 O12 1.953(3) . ?
Mn6 O8 2.216(3) . ?
Mn6 O18 2.217(3) . ?
C1 O14 1.242(5) . ?
C1 O13 1.274(4) . ?
C1 C2 1.510(5) . ?
C2 C3 1.499(6) . ?
C2 C4 1.505(6) . ?
C5 O17 1.246(4) . ?
C5 O18 1.268(4) . ?
C5 C6 1.516(5) . ?
C6 C8 1.495(6) . ?
C6 C7 1.529(6) . ?
C9 O9 1.239(5) . ?
C9 O10 1.271(5) . ?
C9 C10 1.533(5) . ?
C10 C12 1.511(5) . ?
C10 C11 1.513(6) . ?
C13 O7 1.261(5) . ?
C13 O8 1.263(5) . ?
C13 C14 1.511(6) . ?
C14 C16' 1.469(14) . ?
C14 C16 1.470(10) . ?
C14 C15' 1.500(14) . ?
C14 C15 1.527(9) . ?
C17 O1 1.249(5) . ?
C17 O2 1.274(5) . ?
C17 C18 1.523(6) . ?
C18 C20 1.500(7) . ?
C18 C19 1.505(6) . ?
C21 O15 1.233(5) . ?
C21 O16 1.280(5) . ?
C21 C22 1.517(6) . ?
C22 C23 1.402(7) . ?
C22 C24 1.514(7) . ?
C25 O3 1.241(5) . ?
C25 O4 1.275(5) . ?
C25 C26 1.512(6) . ?
C26 C28 1.433(7) . ?
C26 C27 1.487(7) . ?
C29 O11 1.240(5) . ?
C29 O12 1.280(5) . ?
C29 C30 1.505(6) . ?
C30 C32 1.425(8) . ?
C30 C31 1.462(9) . ?
C33 O19 1.238(5) . ?
C33 O20 1.283(5) . ?
C33 C34 1.536(6) . ?
C34 C36 1.464(7) . ?
C34 C35 1.469(7) . ?
C37 O6 1.240(5) . ?
C37 O5 1.281(4) . ?
C37 C38 1.508(6) . ?
C38 C39 1.500(7) . ?
C38 C40 1.507(6) . ?
C41 O21 1.224(5) . ?
C41 O22 1.312(5) . ?
C41 C42 1.507(6) . ?
C42 C43 1.399(7) . ?
C42 C44 1.538(7) . ?
C45 O27 1.209(7) . ?
C45 O26 1.344(7) . ?
C45 C46 1.460(10) . ?
C46 C47 1.466(14) . ?
C46 C48 1.572(13) . ?
C49 O23 1.433(5) . ?
C49 C50 1.492(6) . ?
C51 N1 1.329(5) . ?
C51 C52 1.368(5) . ?
C52 C53 1.377(6) . ?
C53 C54 1.371(6) . ?
C53 C56 1.491(6) . ?
C54 C55 1.370(5) . ?
C55 N1 1.329(5) . ?
C56 C62 1.519(6) . ?
C57 N2 1.334(5) . ?
C57 C58 1.367(5) . ?
C58 C59 1.374(6) . ?
C59 C60 1.371(6) . ?
C59 C62 1.511(6) . ?
C60 C61 1.381(5) . ?
C61 N2 1.328(5) . ?
N2 Mn2 2.273(3) 6_657 ?

loop_
_geom_hbond_atom_site_label_D
_geom_hbond_atom_site_label_H
_geom_hbond_atom_site_label_A
_geom_hbond_distance_DH
_geom_hbond_distance_HA
_geom_hbond_distance_DA
_geom_hbond_angle_DHA
_geom_hbond_site_symmetry_A
O22 H22A O10 0.84 1.71 2.536(4) 169.6 .
O26 H26A O2 0.84 1.86 2.637(6) 153.5 .
O23 H23 O27 0.84 1.83 2.649(5) 166.4 .

loop_
_geom_torsion_atom_site_label_1
_geom_torsion_atom_site_label_2
_geom_torsion_atom_site_label_3
_geom_torsion_atom_site_label_4
_geom_torsion
_geom_torsion_site_symmetry_1
_geom_torsion_site_symmetry_2
_geom_torsion_site_symmetry_3
_geom_torsion_site_symmetry_4
_geom_torsion_publ_flag
C53 C56 C62 C59 -66.4(6) . . . . ?
